data_1541198
loop_
_publ_author_name
'Malaman, B.'
'Amoretti, G.'
'Venturini, G.'
'Sanchez, J.P.'
'Blaise, A.'

_publ_section_title
;
 Magnetic study of Pr Fe2 Si2 and Pr Fe2 Ge2 compounds by susceptibility
 measurements, neutron diffraction, and Mossbauer spectroscopy
;
_journal_name_full 'Physical Review, Serie 3. B - Condensed Matter (18,1978-)'
_journal_page_first 8681
_journal_page_last 8690
_journal_volume 47
_journal_year 1993
_chemical_formula_sum 'Fe2 Ge2 Pr'
_space_group_IT_number 139
_symmetry_space_group_name_Hall '-I 4 2'
_symmetry_space_group_name_H-M 'I 4/m m m'
_cell_angle_alpha 90
_cell_angle_beta 90
_cell_angle_gamma 90
_cell_formula_units_Z 2
_cell_length_a 4.069
_cell_length_b 4.069
_cell_length_c 10.475
_cell_volume 173.432
_citation_journal_id_ASTM PRBMDO
_cod_data_source_file Malaman_PRBMDO_1993_1151.cif
_cod_data_source_block Fe2Ge2Pr1
_cod_original_cell_volume 173.4321
_cod_original_formula_sum 'Fe2 Ge2 Pr1'
_cod_database_code 1541198

loop_
_symmetry_equiv_pos_as_xyz
x,y,z
-y,x,z
-x,-y,z
y,-x,z
x,-y,-z
y,x,-z
-x,y,-z
-y,-x,-z
-x,-y,-z
y,-x,-z
x,y,-z
-y,x,-z
-x,y,z
-y,-x,z
x,-y,z
y,x,z
x+1/2,y+1/2,z+1/2
-y+1/2,x+1/2,z+1/2
-x+1/2,-y+1/2,z+1/2
y+1/2,-x+1/2,z+1/2
x+1/2,-y+1/2,-z+1/2
y+1/2,x+1/2,-z+1/2
-x+1/2,y+1/2,-z+1/2
-y+1/2,-x+1/2,-z+1/2
-x+1/2,-y+1/2,-z+1/2
y+1/2,-x+1/2,-z+1/2
x+1/2,y+1/2,-z+1/2
-y+1/2,x+1/2,-z+1/2
-x+1/2,y+1/2,z+1/2
-y+1/2,-x+1/2,z+1/2
x+1/2,-y+1/2,z+1/2
y+1/2,x+1/2,z+1/2

loop_
_atom_site_label
_atom_site_type_symbol
_atom_site_fract_x
_atom_site_fract_y
_atom_site_fract_z
_atom_site_occupancy
_atom_site_U_iso_or_equiv
Fe1 Fe 0 0.5 0.25 1 0.0
Ge1 Ge 0 0 0.372 1 0.0
Pr1 Pr 0 0 0 1 0.0
